data_7156885
loop_
_publ_author_name
'Hu, Jie-Ying'
'Sun, Yan-Qiong'
'Xiao, Ran'
'Cheng, Shengxian'
'He, Jun'
'Zeller, Matthias'
'Wong, Wai-Yeung'
'Xu, Zhengtao'

_publ_section_title
;
 Symmetrically backfolded molecules emulating the self-similar features of
 a Sierpinski triangle.
;
_journal_issue 24
_journal_name_full 'Organic &amp; biomolecular chemistry'
_journal_page_first 6032
_journal_page_last 6037
_journal_paper_doi 10.1039/c9ob00958b
_journal_volume 17
_journal_year 2019
_chemical_formula_sum 'C74 H74 O4 S4'
_chemical_formula_weight 1155.57
_space_group_crystal_system triclinic
_space_group_IT_number 2
_space_group_name_Hall '-P 1'
_space_group_name_H-M_alt 'P -1'
_symmetry_space_group_name_Hall '-P 1'
_symmetry_space_group_name_H-M 'P -1'
_atom_sites_solution_hydrogens geom
_atom_sites_solution_primary direct
_atom_sites_solution_secondary difmap
_audit_block_doi 10.5517/ccdc.csd.cc1ppxcn
_audit_creation_method SHELXL-2017/1
_audit_update_record
;
2017-08-22 deposited with the CCDC.    2019-05-28 downloaded from the CCDC.
;
_cell_angle_alpha 90.717(4)
_cell_angle_beta 103.972(3)
_cell_angle_gamma 92.265(4)
_cell_formula_units_Z 1
_cell_length_a 8.960(2)
_cell_length_b 11.752(3)
_cell_length_c 15.156(4)
_cell_measurement_reflns_used 4965
_cell_measurement_temperature 100(2)
_cell_measurement_theta_max 31.6645
_cell_measurement_theta_min 2.195
_cell_volume 1547.1(7)
_computing_cell_refinement 'SAINT V7.34A (Bruker, 2014)'
_computing_data_collection 'Apex2 v2.1-4 (Bruker, 2007)'
_computing_data_reduction 'SAINT V7.34A (Bruker, 2014)'
_computing_structure_refinement
;  
SHELXL-2017/1 (Sheldrick, 2017), 
SHELXLE Rev853 (H\"ubschle et al., 2011)
;
_computing_structure_solution 'SHELXS-97 (Sheldrick, 2008)'
_diffrn_ambient_temperature 100(2)
_diffrn_measured_fraction_theta_full 0.997
_diffrn_measured_fraction_theta_max 0.990
_diffrn_measurement_device_type 'Bruker AXS SMART APEX CCD diffractometer'
_diffrn_measurement_method '\w scans'
_diffrn_radiation_monochromator graphite
_diffrn_radiation_type MoK\a
_diffrn_radiation_wavelength 0.71073
_diffrn_reflns_av_R_equivalents 0.0237
_diffrn_reflns_av_unetI/netI 0.0375
_diffrn_reflns_Laue_measured_fraction_full 0.997
_diffrn_reflns_Laue_measured_fraction_max 0.990
_diffrn_reflns_limit_h_max 11
_diffrn_reflns_limit_h_min -11
_diffrn_reflns_limit_k_max 15
_diffrn_reflns_limit_k_min -15
_diffrn_reflns_limit_l_max 19
_diffrn_reflns_limit_l_min -20
_diffrn_reflns_number 15825
_diffrn_reflns_point_group_measured_fraction_full 0.997
_diffrn_reflns_point_group_measured_fraction_max 0.990
_diffrn_reflns_theta_full 25.242
_diffrn_reflns_theta_max 28.283
_diffrn_reflns_theta_min 1.735
_diffrn_source 'fine-focus sealed tube'
_exptl_absorpt_coefficient_mu 0.204
_exptl_absorpt_correction_T_max 0.980
_exptl_absorpt_correction_T_min 0.741
_exptl_absorpt_correction_type multi-scan
_exptl_absorpt_process_details 'Apex2 v2.1-4 (Bruker, 2007)'
_exptl_crystal_colour orange
_exptl_crystal_density_diffrn 1.240
_exptl_crystal_description rod
_exptl_crystal_F_000 614
_exptl_crystal_size_max 0.500
_exptl_crystal_size_mid 0.170
_exptl_crystal_size_min 0.100
_refine_diff_density_max 0.400
_refine_diff_density_min -0.299
_refine_diff_density_rms 0.054
_refine_ls_extinction_method none
_refine_ls_goodness_of_fit_ref 1.033
_refine_ls_hydrogen_treatment constr
_refine_ls_matrix_type full
_refine_ls_number_parameters 373
_refine_ls_number_reflns 7591
_refine_ls_number_restraints 0
_refine_ls_restrained_S_all 1.033
_refine_ls_R_factor_all 0.0577
_refine_ls_R_factor_gt 0.0438
_refine_ls_shift/su_max 0.002
_refine_ls_shift/su_mean 0.000
_refine_ls_structure_factor_coef Fsqd
_refine_ls_weighting_details 'w=1/[\s^2^(Fo^2^)+(0.0528P)^2^+0.5797P] where P=(Fo^2^+2Fc^2^)/3'
_refine_ls_weighting_scheme calc
_refine_ls_wR_factor_gt 0.1037
_refine_ls_wR_factor_ref 0.1140
_reflns_Friedel_coverage 0.000
_reflns_number_gt 6125
_reflns_number_total 7591
_reflns_threshold_expression 'I > 2\s(I)'
_cod_data_source_file c9ob00958b2.cif
_cod_data_source_block 08mz032_0m
_cod_depositor_comments 'Adding full bibliography for 7156885.cif.'
_cod_original_cell_volume 1547.0(6)
_cod_database_code 7156885
_shelx_shelxl_version_number 2017/1
_shelx_space_group_comment
;
The symmetry employed for this shelxl refinement is uniquely defined
by the following loop, which should always be used as a source of
symmetry information in preference to the above space-group names.
They are only intended as comments.
;
_shelx_estimated_absorpt_t_min 0.905
_shelx_estimated_absorpt_t_max 0.980

loop_
_space_group_symop_operation_xyz
'x, y, z'
'-x, -y, -z'

loop_
_atom_site_label
_atom_site_type_symbol
_atom_site_fract_x
_atom_site_fract_y
_atom_site_fract_z
_atom_site_U_iso_or_equiv
_atom_site_adp_type
_atom_site_occupancy
_atom_site_site_symmetry_order
_atom_site_calc_flag
_atom_site_refinement_flags_posn
_atom_site_refinement_flags_adp
C1 C -0.42303(16) 0.51652(13) 1.01051(10) 0.0174(3) Uani 1 1 d . .
C2 C -0.28816(17) 0.54506(12) 1.02874(10) 0.0173(3) Uani 1 1 d . .
C3 C -0.13153(16) 0.58663(12) 1.04768(10) 0.0152(3) Uani 1 1 d . .
C4 C -0.07924(16) 0.64977(12) 0.98103(10) 0.0156(3) Uani 1 1 d . .
C5 C 0.07262(16) 0.69450(12) 1.00040(10) 0.0158(3) Uani 1 1 d . .
H5 H 0.107807 0.737123 0.955952 0.019 Uiso 1 1 calc R U
C6 C 0.17210(16) 0.67678(12) 1.08441(10) 0.0156(3) Uani 1 1 d . .
C7 C 0.12339(16) 0.61163(12) 1.14898(10) 0.0162(3) Uani 1 1 d . .
H7 H 0.192871 0.599067 1.205800 0.019 Uiso 1 1 calc R U
C8 C -0.02688(16) 0.56441(12) 1.13110(10) 0.0158(3) Uani 1 1 d . .
C9 C 0.33612(17) 0.72211(13) 1.10771(10) 0.0184(3) Uani 1 1 d . .
C10 C -0.07069(16) 0.48658(13) 1.19343(10) 0.0182(3) Uani 1 1 d . .
C11 C -0.09957(17) 0.41109(13) 1.23986(10) 0.0197(3) Uani 1 1 d . .
C12 C -0.14391(18) 0.31582(13) 1.28739(11) 0.0206(3) Uani 1 1 d . .
C13 C -0.26535(19) 0.24280(14) 1.24171(11) 0.0260(4) Uani 1 1 d . .
H13 H -0.313254 0.255669 1.179770 0.031 Uiso 1 1 calc R U
C14 C -0.31721(19) 0.15180(15) 1.28522(11) 0.0265(4) Uani 1 1 d . .
H14 H -0.400321 0.103205 1.253039 0.032 Uiso 1 1 calc R U
C15 C -0.24819(18) 0.13129(14) 1.37575(11) 0.0229(3) Uani 1 1 d . .
C16 C -0.12352(19) 0.20210(15) 1.42110(11) 0.0258(4) Uani 1 1 d . .
H16 H -0.073693 0.187637 1.482455 0.031 Uiso 1 1 calc R U
C17 C -0.07169(18) 0.29323(14) 1.37758(11) 0.0238(3) Uani 1 1 d . .
H17 H 0.013311 0.340527 1.409234 0.029 Uiso 1 1 calc R U
C18 C -0.4856(2) -0.03426(15) 1.36347(13) 0.0305(4) Uani 1 1 d . .
H18A H -0.553441 0.028050 1.341507 0.046 Uiso 1 1 calc R U
H18B H -0.537427 -0.088193 1.396236 0.046 Uiso 1 1 calc R U
H18C H -0.461053 -0.073553 1.311652 0.046 Uiso 1 1 calc R U
C19 C -0.17851(16) 0.66226(12) 0.89293(10) 0.0170(3) Uani 1 1 d . .
C20 C -0.25540(17) 0.66463(13) 0.81689(11) 0.0191(3) Uani 1 1 d . .
C21 C -0.34849(17) 0.66477(13) 0.72536(10) 0.0186(3) Uani 1 1 d . .
C22 C -0.31638(17) 0.74247(13) 0.66239(11) 0.0202(3) Uani 1 1 d . .
H22 H -0.230879 0.795250 0.680045 0.024 Uiso 1 1 calc R U
C23 C -0.40791(18) 0.74308(13) 0.57484(11) 0.0211(3) Uani 1 1 d . .
H23 H -0.385072 0.796466 0.532879 0.025 Uiso 1 1 calc R U
C24 C -0.53427(17) 0.66552(13) 0.54741(10) 0.0203(3) Uani 1 1 d . .
C25 C -0.56507(18) 0.58722(14) 0.60973(11) 0.0230(3) Uani 1 1 d . .
H25 H -0.649686 0.533709 0.591804 0.028 Uiso 1 1 calc R U
C26 C -0.47340(18) 0.58669(14) 0.69761(11) 0.0232(3) Uani 1 1 d . .
H26 H -0.495667 0.532780 0.739352 0.028 Uiso 1 1 calc R U
C27 C -0.78338(19) 0.55732(15) 0.42571(11) 0.0270(4) Uani 1 1 d . .
H27A H -0.729496 0.485876 0.435445 0.040 Uiso 1 1 calc R U
H27B H -0.853070 0.555530 0.364893 0.040 Uiso 1 1 calc R U
H27C H -0.842883 0.566505 0.471559 0.040 Uiso 1 1 calc R U
C28 C 0.53206(16) 0.81808(13) 1.05275(10) 0.0180(3) Uani 1 1 d . .
H28A H 0.605783 0.759120 1.077502 0.022 Uiso 1 1 calc R U
H28B H 0.548949 0.883134 1.096674 0.022 Uiso 1 1 calc R U
C29 C 0.55345(17) 0.85665(13) 0.96159(10) 0.0185(3) Uani 1 1 d . .
H29A H 0.470274 0.907966 0.934700 0.022 Uiso 1 1 calc R U
H29B H 0.543688 0.789336 0.920344 0.022 Uiso 1 1 calc R U
C30 C 0.70886(17) 0.91867(13) 0.96760(10) 0.0186(3) Uani 1 1 d . .
H30A H 0.721108 0.984354 1.010681 0.022 Uiso 1 1 calc R U
H30B H 0.792488 0.866425 0.991422 0.022 Uiso 1 1 calc R U
C31 C 0.72264(17) 0.96082(13) 0.87490(11) 0.0195(3) Uani 1 1 d . .
H31A H 0.697804 0.896350 0.830389 0.023 Uiso 1 1 calc R U
H31B H 0.645757 1.019171 0.854499 0.023 Uiso 1 1 calc R U
C32 C 0.88179(18) 1.01160(14) 0.87526(11) 0.0212(3) Uani 1 1 d . .
H32A H 0.957135 0.951027 0.889226 0.025 Uiso 1 1 calc R U
H32B H 0.911319 1.070579 0.924282 0.025 Uiso 1 1 calc R U
C33 C 0.89086(18) 1.06475(14) 0.78534(11) 0.0226(3) Uani 1 1 d . .
H33A H 0.810366 1.121378 0.769020 0.027 Uiso 1 1 calc R U
H33B H 0.869131 1.004601 0.737076 0.027 Uiso 1 1 calc R U
C34 C 1.04730(18) 1.12298(14) 0.78852(11) 0.0225(3) Uani 1 1 d . .
H34A H 1.071448 1.180065 0.839105 0.027 Uiso 1 1 calc R U
H34B H 1.126920 1.065363 0.801669 0.027 Uiso 1 1 calc R U
C35 C 1.05548(18) 1.18189(15) 0.70081(11) 0.0246(3) Uani 1 1 d . .
H35A H 0.971095 1.235503 0.684946 0.030 Uiso 1 1 calc R U
H35B H 1.039996 1.124084 0.650984 0.030 Uiso 1 1 calc R U
C36 C 1.20865(18) 1.24688(15) 0.70846(12) 0.0249(3) Uani 1 1 d . .
H36A H 1.222034 1.306390 0.756882 0.030 Uiso 1 1 calc R U
H36B H 1.293008 1.193669 0.726900 0.030 Uiso 1 1 calc R U
C37 C 1.2220(2) 1.30267(17) 0.62080(13) 0.0341(4) Uani 1 1 d . .
H37A H 1.202947 1.245049 0.571602 0.051 Uiso 1 1 calc R U
H37B H 1.325724 1.337497 0.628671 0.051 Uiso 1 1 calc R U
H37C H 1.146002 1.361490 0.605511 0.051 Uiso 1 1 calc R U
O1 O 0.42209(13) 0.71522(12) 1.18137(8) 0.0327(3) Uani 1 1 d . .
O2 O 0.37435(11) 0.77168(9) 1.03664(7) 0.0185(2) Uani 1 1 d . .
S1 S -0.31092(5) 0.02244(4) 1.43866(3) 0.03080(12) Uani 1 1 d . .
S2 S -0.64530(5) 0.67473(4) 0.43528(3) 0.02549(11) Uani 1 1 d . .

loop_
_atom_site_aniso_label
_atom_site_aniso_U_11
_atom_site_aniso_U_22
_atom_site_aniso_U_33
_atom_site_aniso_U_23
_atom_site_aniso_U_13
_atom_site_aniso_U_12
C1 0.0140(7) 0.0189(7) 0.0195(7) 0.0014(6) 0.0044(6) -0.0019(5)
C2 0.0166(7) 0.0187(7) 0.0171(7) 0.0018(6) 0.0050(6) -0.0002(5)
C3 0.0117(6) 0.0158(7) 0.0186(7) -0.0006(5) 0.0050(5) -0.0015(5)
C4 0.0134(7) 0.0156(7) 0.0175(7) 0.0003(5) 0.0033(5) -0.0006(5)
C5 0.0135(7) 0.0169(7) 0.0177(7) 0.0020(5) 0.0056(5) -0.0024(5)
C6 0.0112(6) 0.0173(7) 0.0181(7) 0.0006(5) 0.0040(5) -0.0036(5)
C7 0.0126(7) 0.0196(7) 0.0155(7) 0.0011(5) 0.0023(5) -0.0020(5)
C8 0.0131(6) 0.0177(7) 0.0174(7) 0.0004(5) 0.0059(5) -0.0019(5)
C9 0.0141(7) 0.0210(7) 0.0203(8) 0.0025(6) 0.0053(6) -0.0045(6)
C10 0.0131(7) 0.0242(8) 0.0168(7) 0.0001(6) 0.0031(5) -0.0038(5)
C11 0.0132(7) 0.0269(8) 0.0181(7) 0.0003(6) 0.0027(6) -0.0048(6)
C12 0.0181(7) 0.0246(8) 0.0203(8) 0.0042(6) 0.0076(6) -0.0033(6)
C13 0.0265(8) 0.0301(9) 0.0193(8) 0.0052(7) 0.0029(7) -0.0081(7)
C14 0.0248(8) 0.0293(9) 0.0235(8) 0.0030(7) 0.0042(7) -0.0108(7)
C15 0.0232(8) 0.0232(8) 0.0234(8) 0.0063(6) 0.0081(6) -0.0034(6)
C16 0.0225(8) 0.0325(9) 0.0207(8) 0.0084(7) 0.0022(6) -0.0038(7)
C17 0.0191(7) 0.0303(9) 0.0206(8) 0.0031(6) 0.0031(6) -0.0065(6)
C18 0.0294(9) 0.0274(9) 0.0350(10) 0.0074(7) 0.0095(8) -0.0070(7)
C19 0.0126(6) 0.0173(7) 0.0214(8) 0.0019(6) 0.0049(6) -0.0015(5)
C20 0.0150(7) 0.0198(7) 0.0227(8) 0.0030(6) 0.0048(6) 0.0000(6)
C21 0.0170(7) 0.0204(7) 0.0178(7) 0.0016(6) 0.0032(6) 0.0009(6)
C22 0.0179(7) 0.0203(7) 0.0217(8) 0.0002(6) 0.0042(6) -0.0033(6)
C23 0.0226(8) 0.0207(7) 0.0200(8) 0.0040(6) 0.0054(6) -0.0028(6)
C24 0.0192(7) 0.0232(8) 0.0167(7) 0.0013(6) 0.0007(6) 0.0003(6)
C25 0.0205(8) 0.0240(8) 0.0224(8) 0.0040(6) 0.0016(6) -0.0046(6)
C26 0.0217(8) 0.0247(8) 0.0217(8) 0.0060(6) 0.0030(6) -0.0025(6)
C27 0.0242(8) 0.0306(9) 0.0219(8) -0.0014(7) -0.0016(7) -0.0055(7)
C28 0.0114(6) 0.0206(7) 0.0217(8) 0.0022(6) 0.0043(6) -0.0062(5)
C29 0.0147(7) 0.0209(7) 0.0203(7) 0.0021(6) 0.0058(6) -0.0041(5)
C30 0.0168(7) 0.0198(7) 0.0200(7) 0.0010(6) 0.0066(6) -0.0040(6)
C31 0.0176(7) 0.0205(7) 0.0210(8) 0.0020(6) 0.0066(6) -0.0040(6)
C32 0.0193(7) 0.0240(8) 0.0215(8) 0.0027(6) 0.0081(6) -0.0044(6)
C33 0.0195(7) 0.0266(8) 0.0220(8) 0.0032(6) 0.0069(6) -0.0064(6)
C34 0.0185(7) 0.0277(8) 0.0223(8) 0.0047(6) 0.0074(6) -0.0041(6)
C35 0.0184(7) 0.0332(9) 0.0225(8) 0.0067(7) 0.0059(6) -0.0058(6)
C36 0.0194(8) 0.0290(8) 0.0271(9) 0.0057(7) 0.0077(6) -0.0044(6)
C37 0.0279(9) 0.0409(10) 0.0355(10) 0.0135(8) 0.0126(8) -0.0072(8)
O1 0.0167(6) 0.0567(8) 0.0204(6) 0.0105(6) -0.0016(5) -0.0149(5)
O2 0.0112(5) 0.0237(5) 0.0199(5) 0.0041(4) 0.0033(4) -0.0066(4)
S1 0.0318(2) 0.0304(2) 0.0284(2) 0.01284(18) 0.00448(18) -0.00846(18)
S2 0.0272(2) 0.0276(2) 0.0175(2) 0.00389(15) -0.00194(16) -0.00557(16)

loop_
_atom_type_symbol
_atom_type_description
_atom_type_scat_dispersion_real
_atom_type_scat_dispersion_imag
_atom_type_scat_source
C C 0.0033 0.0016 'International Tables Vol C Tables 4.2.6.8 and 6.1.1.4'
H H 0.0000 0.0000 'International Tables Vol C Tables 4.2.6.8 and 6.1.1.4'
O O 0.0106 0.0060 'International Tables Vol C Tables 4.2.6.8 and 6.1.1.4'
S S 0.1246 0.1234 'International Tables Vol C Tables 4.2.6.8 and 6.1.1.4'

loop_
_geom_angle_atom_site_label_1
_geom_angle_atom_site_label_2
_geom_angle_atom_site_label_3
_geom_angle
_geom_angle_site_symmetry_3
C2 C1 C1 179.7(2) 2_467
C1 C2 C3 175.89(16) .
C8 C3 C4 119.37(13) .
C8 C3 C2 121.24(13) .
C4 C3 C2 119.38(13) .
C5 C4 C3 119.71(13) .
C5 C4 C19 120.17(13) .
C3 C4 C19 120.03(13) .
C6 C5 C4 120.25(13) .
C6 C5 H5 119.9 .
C4 C5 H5 119.9 .
C5 C6 C7 120.41(13) .
C5 C6 C9 122.04(13) .
C7 C6 C9 117.50(13) .
C6 C7 C8 120.64(13) .
C6 C7 H7 119.7 .
C8 C7 H7 119.7 .
C7 C8 C3 119.47(13) .
C7 C8 C10 120.17(13) .
C3 C8 C10 120.15(13) .
O1 C9 O2 124.22(13) .
O1 C9 C6 123.87(13) .
O2 C9 C6 111.91(12) .
C11 C10 C8 171.64(16) .
C10 C11 C12 174.33(16) .
C13 C12 C17 118.56(14) .
C13 C12 C11 118.48(14) .
C17 C12 C11 122.95(14) .
C14 C13 C12 121.08(15) .
C14 C13 H13 119.5 .
C12 C13 H13 119.5 .
C13 C14 C15 120.32(15) .
C13 C14 H14 119.8 .
C15 C14 H14 119.8 .
C14 C15 C16 118.87(14) .
C14 C15 S1 123.89(13) .
C16 C15 S1 117.23(12) .
C17 C16 C15 120.80(15) .
C17 C16 H16 119.6 .
C15 C16 H16 119.6 .
C16 C17 C12 120.32(15) .
C16 C17 H17 119.8 .
C12 C17 H17 119.8 .
S1 C18 H18A 109.5 .
S1 C18 H18B 109.5 .
H18A C18 H18B 109.5 .
S1 C18 H18C 109.5 .
H18A C18 H18C 109.5 .
H18B C18 H18C 109.5 .
C20 C19 C4 174.20(16) .
C19 C20 C21 178.72(16) .
C26 C21 C22 118.78(14) .
C26 C21 C20 120.22(14) .
C22 C21 C20 121.00(14) .
C23 C22 C21 120.61(14) .
C23 C22 H22 119.7 .
C21 C22 H22 119.7 .
C22 C23 C24 120.53(14) .
C22 C23 H23 119.7 .
C24 C23 H23 119.7 .
C25 C24 C23 118.87(14) .
C25 C24 S2 124.09(12) .
C23 C24 S2 117.04(12) .
C26 C25 C24 120.61(15) .
C26 C25 H25 119.7 .
C24 C25 H25 119.7 .
C25 C26 C21 120.59(14) .
C25 C26 H26 119.7 .
C21 C26 H26 119.7 .
S2 C27 H27A 109.5 .
S2 C27 H27B 109.5 .
H27A C27 H27B 109.5 .
S2 C27 H27C 109.5 .
H27A C27 H27C 109.5 .
H27B C27 H27C 109.5 .
O2 C28 C29 106.32(11) .
O2 C28 H28A 110.5 .
C29 C28 H28A 110.5 .
O2 C28 H28B 110.5 .
C29 C28 H28B 110.5 .
H28A C28 H28B 108.7 .
C28 C29 C30 113.28(12) .
C28 C29 H29A 108.9 .
C30 C29 H29A 108.9 .
C28 C29 H29B 108.9 .
C30 C29 H29B 108.9 .
H29A C29 H29B 107.7 .
C31 C30 C29 111.53(13) .
C31 C30 H30A 109.3 .
C29 C30 H30A 109.3 .
C31 C30 H30B 109.3 .
C29 C30 H30B 109.3 .
H30A C30 H30B 108.0 .
C32 C31 C30 113.51(13) .
C32 C31 H31A 108.9 .
C30 C31 H31A 108.9 .
C32 C31 H31B 108.9 .
C30 C31 H31B 108.9 .
H31A C31 H31B 107.7 .
C31 C32 C33 113.44(13) .
C31 C32 H32A 108.9 .
C33 C32 H32A 108.9 .
C31 C32 H32B 108.9 .
C33 C32 H32B 108.9 .
H32A C32 H32B 107.7 .
C32 C33 C34 113.05(13) .
C32 C33 H33A 109.0 .
C34 C33 H33A 109.0 .
C32 C33 H33B 109.0 .
C34 C33 H33B 109.0 .
H33A C33 H33B 107.8 .
C35 C34 C33 113.67(13) .
C35 C34 H34A 108.8 .
C33 C34 H34A 108.8 .
C35 C34 H34B 108.8 .
C33 C34 H34B 108.8 .
H34A C34 H34B 107.7 .
C34 C35 C36 112.46(13) .
C34 C35 H35A 109.1 .
C36 C35 H35A 109.1 .
C34 C35 H35B 109.1 .
C36 C35 H35B 109.1 .
H35A C35 H35B 107.8 .
C37 C36 C35 113.48(14) .
C37 C36 H36A 108.9 .
C35 C36 H36A 108.9 .
C37 C36 H36B 108.9 .
C35 C36 H36B 108.9 .
H36A C36 H36B 107.7 .
C36 C37 H37A 109.5 .
C36 C37 H37B 109.5 .
H37A C37 H37B 109.5 .
C36 C37 H37C 109.5 .
H37A C37 H37C 109.5 .
H37B C37 H37C 109.5 .
C9 O2 C28 115.87(11) .
C15 S1 C18 103.66(8) .
C24 S2 C27 102.95(8) .

loop_
_geom_bond_atom_site_label_1
_geom_bond_atom_site_label_2
_geom_bond_distance
_geom_bond_site_symmetry_2
C1 C2 1.206(2) .
C1 C1 1.377(3) 2_467
C2 C3 1.4277(19) .
C3 C8 1.415(2) .
C3 C4 1.418(2) .
C4 C5 1.4003(19) .
C4 C19 1.427(2) .
C5 C6 1.390(2) .
C5 H5 0.9500 .
C6 C7 1.390(2) .
C6 C9 1.5003(19) .
C7 C8 1.3982(19) .
C7 H7 0.9500 .
C8 C10 1.434(2) .
C9 O1 1.1992(19) .
C9 O2 1.3398(18) .
C10 C11 1.198(2) .
C11 C12 1.433(2) .
C12 C13 1.395(2) .
C12 C17 1.398(2) .
C13 C14 1.386(2) .
C13 H13 0.9500 .
C14 C15 1.391(2) .
C14 H14 0.9500 .
C15 C16 1.398(2) .
C15 S1 1.7588(16) .
C16 C17 1.387(2) .
C16 H16 0.9500 .
C17 H17 0.9500 .
C18 S1 1.7968(18) .
C18 H18A 0.9800 .
C18 H18B 0.9800 .
C18 H18C 0.9800 .
C19 C20 1.193(2) .
C20 C21 1.436(2) .
C21 C26 1.398(2) .
C21 C22 1.400(2) .
C22 C23 1.382(2) .
C22 H22 0.9500 .
C23 C24 1.402(2) .
C23 H23 0.9500 .
C24 C25 1.394(2) .
C24 S2 1.7567(16) .
C25 C26 1.386(2) .
C25 H25 0.9500 .
C26 H26 0.9500 .
C27 S2 1.7969(17) .
C27 H27A 0.9800 .
C27 H27B 0.9800 .
C27 H27C 0.9800 .
C28 O2 1.4569(16) .
C28 C29 1.512(2) .
C28 H28A 0.9900 .
C28 H28B 0.9900 .
C29 C30 1.5281(19) .
C29 H29A 0.9900 .
C29 H29B 0.9900 .
C30 C31 1.527(2) .
C30 H30A 0.9900 .
C30 H30B 0.9900 .
C31 C32 1.523(2) .
C31 H31A 0.9900 .
C31 H31B 0.9900 .
C32 C33 1.525(2) .
C32 H32A 0.9900 .
C32 H32B 0.9900 .
C33 C34 1.525(2) .
C33 H33A 0.9900 .
C33 H33B 0.9900 .
C34 C35 1.522(2) .
C34 H34A 0.9900 .
C34 H34B 0.9900 .
C35 C36 1.523(2) .
C35 H35A 0.9900 .
C35 H35B 0.9900 .
C36 C37 1.517(2) .
C36 H36A 0.9900 .
C36 H36B 0.9900 .
C37 H37A 0.9800 .
C37 H37B 0.9800 .
C37 H37C 0.9800 .

loop_
_geom_torsion_atom_site_label_1
_geom_torsion_atom_site_label_2
_geom_torsion_atom_site_label_3
_geom_torsion_atom_site_label_4
_geom_torsion
C8 C3 C4 C5 -3.4(2)
C2 C3 C4 C5 177.59(13)
C8 C3 C4 C19 173.13(13)
C2 C3 C4 C19 -5.8(2)
C3 C4 C5 C6 0.3(2)
C19 C4 C5 C6 -176.29(14)
C4 C5 C6 C7 2.0(2)
C4 C5 C6 C9 179.37(14)
C5 C6 C7 C8 -1.0(2)
C9 C6 C7 C8 -178.52(13)
C6 C7 C8 C3 -2.2(2)
C6 C7 C8 C10 172.65(14)
C4 C3 C8 C7 4.4(2)
C2 C3 C8 C7 -176.66(14)
C4 C3 C8 C10 -170.46(13)
C2 C3 C8 C10 8.5(2)
C5 C6 C9 O1 174.73(16)
C7 C6 C9 O1 -7.8(2)
C5 C6 C9 O2 -4.9(2)
C7 C6 C9 O2 172.61(13)
C17 C12 C13 C14 2.1(3)
C11 C12 C13 C14 -177.51(16)
C12 C13 C14 C15 -0.3(3)
C13 C14 C15 C16 -1.6(3)
C13 C14 C15 S1 176.90(14)
C14 C15 C16 C17 1.7(3)
S1 C15 C16 C17 -176.94(13)
C15 C16 C17 C12 0.1(3)
C13 C12 C17 C16 -2.0(2)
C11 C12 C17 C16 177.56(15)
C26 C21 C22 C23 1.0(2)
C20 C21 C22 C23 -179.06(14)
C21 C22 C23 C24 -0.3(2)
C22 C23 C24 C25 -0.6(2)
C22 C23 C24 S2 178.98(12)
C23 C24 C25 C26 0.6(2)
S2 C24 C25 C26 -178.85(13)
C24 C25 C26 C21 0.1(3)
C22 C21 C26 C25 -0.9(2)
C20 C21 C26 C25 179.15(15)
O2 C28 C29 C30 174.32(12)
C28 C29 C30 C31 -177.40(13)
C29 C30 C31 C32 -173.63(13)
C30 C31 C32 C33 -174.00(13)
C31 C32 C33 C34 175.80(14)
C32 C33 C34 C35 -176.93(14)
C33 C34 C35 C36 175.57(14)
C34 C35 C36 C37 177.81(15)
O1 C9 O2 C28 0.6(2)
C6 C9 O2 C28 -179.82(12)
C29 C28 O2 C9 173.64(12)
C14 C15 S1 C18 -6.66(18)
C16 C15 S1 C18 171.90(14)
C25 C24 S2 C27 -4.27(16)
C23 C24 S2 C27 176.22(13)
